data_7226763
loop_
_publ_author_name
'Jha, Kunal Kumar'
'Dutta, Sanjay'
'Kumar, Vijay'
'Munshi, Parthapratim'

_publ_section_title
;
 Isostructural polymorphs: qualitative insights from energy frameworks
;
_journal_issue 43
_journal_name_full CrystEngComm
_journal_page_first 8497
_journal_paper_doi 10.1039/C6CE01501H
_journal_volume 18
_journal_year 2016
_chemical_formula_moiety 'C17 H14 N2 O4'
_chemical_formula_sum 'C17 H14 N2 O4'
_chemical_formula_weight 310.30
_chemical_name_systematic (Z)-3-(3,4-dimethoxyphenyl)-2-(4-nitrophenyl)acrylonitrile
_space_group_crystal_system triclinic
_space_group_IT_number 2
_space_group_name_Hall '-P 1'
_space_group_name_H-M_alt 'P -1'
_symmetry_space_group_name_Hall '-P 1'
_symmetry_space_group_name_H-M 'P -1'
_atom_sites_solution_hydrogens geom
_audit_creation_method SHELXL-2014/7
_audit_update_record
;
2016-02-29 deposited with the CCDC.
2016-10-10 downloaded from the CCDC.
;
_cell_angle_alpha 82.0790(10)
_cell_angle_beta 86.3800(10)
_cell_angle_gamma 84.4590(10)
_cell_formula_units_Z 4
_cell_length_a 7.6956(2)
_cell_length_b 12.3234(4)
_cell_length_c 15.6647(5)
_cell_measurement_reflns_used 9848
_cell_measurement_temperature 100(2)
_cell_measurement_theta_max 26.35
_cell_measurement_theta_min 2.63
_cell_volume 1462.66(8)
_computing_cell_refinement 'Bruker SAINT'
_computing_data_collection 'Bruker APEX2'
_computing_data_reduction 'Bruker SAINT'
_computing_molecular_graphics 'Bruker SHELXTL'
_computing_publication_material 'Bruker SHELXTL'
_computing_structure_refinement 'SHELXL-2014/7 (Sheldrick, 2014)'
_computing_structure_solution 'SHELXS-97 (Sheldrick 2008)'
_diffrn_ambient_temperature 100(2)
_diffrn_measured_fraction_theta_full 0.998
_diffrn_measured_fraction_theta_max 0.999
_diffrn_measurement_device_type 'Bruker PHOTON100 CMOS'
_diffrn_measurement_method '\f and \w scans'
_diffrn_radiation_type MoK\a
_diffrn_radiation_wavelength 0.71073
_diffrn_reflns_av_R_equivalents 0.0518
_diffrn_reflns_av_unetI/netI 0.0276
_diffrn_reflns_Laue_measured_fraction_full 0.998
_diffrn_reflns_Laue_measured_fraction_max 0.999
_diffrn_reflns_limit_h_max 9
_diffrn_reflns_limit_h_min -9
_diffrn_reflns_limit_k_max 15
_diffrn_reflns_limit_k_min -15
_diffrn_reflns_limit_l_max 19
_diffrn_reflns_limit_l_min -19
_diffrn_reflns_number 42858
_diffrn_reflns_point_group_measured_fraction_full 0.998
_diffrn_reflns_point_group_measured_fraction_max 0.999
_diffrn_reflns_theta_full 25.242
_diffrn_reflns_theta_max 25.699
_diffrn_reflns_theta_min 2.262
_diffrn_source X-ray
_exptl_absorpt_coefficient_mu 0.102
_exptl_absorpt_correction_T_max 0.973
_exptl_absorpt_correction_T_min 0.923
_exptl_absorpt_correction_type multi-scan
_exptl_absorpt_process_details SADABS
_exptl_crystal_colour Yellow
_exptl_crystal_density_diffrn 1.409
_exptl_crystal_description Prism
_exptl_crystal_F_000 648
_exptl_crystal_size_max 0.397
_exptl_crystal_size_mid 0.260
_exptl_crystal_size_min 0.102
_refine_diff_density_max 0.482
_refine_diff_density_min -0.239
_refine_diff_density_rms 0.049
_refine_ls_extinction_coef 0.018(2)
_refine_ls_extinction_expression Fc^*^=kFc[1+0.001xFc^2^\l^3^/sin(2\q)]^-1/4^
_refine_ls_extinction_method 'SHELXL-2014/7 (Sheldrick 2014'
_refine_ls_goodness_of_fit_ref 1.053
_refine_ls_hydrogen_treatment constr
_refine_ls_matrix_type full
_refine_ls_number_parameters 420
_refine_ls_number_reflns 5556
_refine_ls_number_restraints 0
_refine_ls_restrained_S_all 1.053
_refine_ls_R_factor_all 0.0609
_refine_ls_R_factor_gt 0.0457
_refine_ls_shift/su_max 0.001
_refine_ls_shift/su_mean 0.000
_refine_ls_structure_factor_coef Fsqd
_refine_ls_weighting_details 'w=1/[\s^2^(Fo^2^)+(0.0476P)^2^+1.0211P] where P=(Fo^2^+2Fc^2^)/3'
_refine_ls_weighting_scheme calc
_refine_ls_wR_factor_gt 0.1047
_refine_ls_wR_factor_ref 0.1122
_reflns_Friedel_coverage 0.000
_reflns_number_gt 4516
_reflns_number_total 5556
_reflns_threshold_expression 'I > 2\s(I)'
_cod_data_source_file c6ce01501h2.cif
_cod_data_source_block P3
_cod_depositor_comments
;
The following automatic conversions were performed:

'_exptl_absorpt_correction_type' value 'Multi-Scan' changed to
'multi-scan' according to
/usr/data/users/saulius/crontab/automatic-downloads/rss-feeds/RSC/lib/dictionaries/cif_core.dic
dictionary named 'cif_core.dic' version 2.4.2 from 2011-04-26.

Automatic conversion script
Id: cif_fix_values 4268 2015-11-12 08:31:59Z antanas 

 Adding full bibliography for 7226761--7226763.cif.
;
_cod_database_code 7226763
_shelx_shelxl_version_number 2014/7
_shelx_space_group_comment
;
The symmetry employed for this shelxl refinement is uniquely defined
by the following loop, which should always be used as a source of
symmetry information in preference to the above space-group names.
They are only intended as comments.
;
_shelx_estimated_absorpt_t_min 0.961
_shelx_estimated_absorpt_t_max 0.990

loop_
_space_group_symop_operation_xyz
'x, y, z'
'-x, -y, -z'

loop_
_atom_site_label
_atom_site_type_symbol
_atom_site_fract_x
_atom_site_fract_y
_atom_site_fract_z
_atom_site_U_iso_or_equiv
_atom_site_adp_type
_atom_site_occupancy
_atom_site_site_symmetry_order
_atom_site_calc_flag
_atom_site_refinement_flags_posn
_atom_site_refinement_flags_adp
O4 O 0.54871(17) 0.46896(10) 1.24743(8) 0.0212(3) Uani 1 1 d . .
O3A O 0.61805(17) 0.20451(10) 0.72615(8) 0.0216(3) Uani 1 1 d . .
O3 O 0.53181(16) 0.63816(10) 1.13146(8) 0.0191(3) Uani 1 1 d . .
O4A O 0.50211(18) 0.03218(10) 0.81304(8) 0.0232(3) Uani 1 1 d . .
O2 O 1.35528(19) 0.27933(13) 0.54913(9) 0.0342(4) Uani 1 1 d . .
O2A O 1.1113(2) -0.13688(13) 0.07073(10) 0.0392(4) Uani 1 1 d . .
O1A O 1.1911(2) 0.02748(14) 0.03597(9) 0.0385(4) Uani 1 1 d . .
O1 O 1.2900(2) 0.44311(14) 0.48273(9) 0.0402(4) Uani 1 1 d . .
N2 N 0.7351(2) 0.68942(13) 0.82548(10) 0.0238(4) Uani 1 1 d . .
N1 N 1.2833(2) 0.37294(15) 0.54644(11) 0.0265(4) Uani 1 1 d . .
N1A N 1.1214(2) -0.04214(14) 0.08605(11) 0.0275(4) Uani 1 1 d . .
N2A N 0.9825(2) 0.24048(14) 0.45768(11) 0.0303(4) Uani 1 1 d . .
C10 C 0.7853(2) 0.43875(14) 1.00432(11) 0.0163(4) Uani 1 1 d . .
C7 C 0.8871(2) 0.49195(14) 0.84612(11) 0.0154(4) Uani 1 1 d . .
C4 C 0.9902(2) 0.46081(14) 0.76849(11) 0.0156(4) Uani 1 1 d . .
C13 C 0.6280(2) 0.45291(14) 1.16984(11) 0.0162(4) Uani 1 1 d . .
C12 C 0.6192(2) 0.54538(14) 1.10571(11) 0.0162(4) Uani 1 1 d . .
C12A C 0.6247(2) 0.11517(14) 0.68285(12) 0.0170(4) Uani 1 1 d . .
C8A C 0.9252(2) 0.16438(15) 0.44047(11) 0.0185(4) Uani 1 1 d . .
C5 C 1.1139(2) 0.36913(14) 0.77408(11) 0.0174(4) Uani 1 1 d . .
H5 H 1.1322 0.3264 0.8285 0.021 Uiso 1 1 calc R U
C15 C 0.7931(2) 0.34833(14) 1.06836(12) 0.0181(4) Uani 1 1 d . .
H15 H 0.8526 0.2807 1.0558 0.022 Uiso 1 1 calc R U
C11 C 0.6969(2) 0.53850(14) 1.02484(11) 0.0169(4) Uani 1 1 d . .
H11 H 0.6910 0.6015 0.9823 0.020 Uiso 1 1 calc R U
C14 C 0.7155(2) 0.35500(14) 1.15031(12) 0.0184(4) Uani 1 1 d . .
H14 H 0.7224 0.2923 1.1930 0.022 Uiso 1 1 calc R U
C8 C 0.8021(2) 0.60166(15) 0.83630(11) 0.0168(4) Uani 1 1 d . .
C13A C 0.5578(2) 0.02140(15) 0.73027(11) 0.0174(4) Uani 1 1 d . .
C6 C 1.2092(2) 0.33992(15) 0.70221(12) 0.0193(4) Uani 1 1 d . .
H6 H 1.2921 0.2773 0.7066 0.023 Uiso 1 1 calc R U
C3 C 0.9686(2) 0.52363(15) 0.68796(12) 0.0194(4) Uani 1 1 d . .
H3 H 0.8859 0.5863 0.6829 0.023 Uiso 1 1 calc R U
C14A C 0.5556(2) -0.07309(14) 0.69173(12) 0.0189(4) Uani 1 1 d . .
H14A H 0.5096 -0.1364 0.7232 0.023 Uiso 1 1 calc R U
C2 C 1.0655(2) 0.49617(15) 0.61538(12) 0.0215(4) Uani 1 1 d . .
H2 H 1.0520 0.5402 0.5611 0.026 Uiso 1 1 calc R U
C3A C 1.0011(2) 0.11658(15) 0.26973(12) 0.0208(4) Uani 1 1 d . .
H3A H 1.0129 0.1877 0.2844 0.025 Uiso 1 1 calc R U
C1 C 1.1822(2) 0.40338(16) 0.62348(12) 0.0204(4) Uani 1 1 d . .
C9 C 0.8714(2) 0.42317(14) 0.92104(11) 0.0167(4) Uani 1 1 d . .
H9 H 0.9270 0.3513 0.9187 0.020 Uiso 1 1 calc R U
C15A C 0.6201(2) -0.07549(14) 0.60752(12) 0.0182(4) Uani 1 1 d . .
H15A H 0.6168 -0.1406 0.5817 0.022 Uiso 1 1 calc R U
C4A C 0.9215(2) 0.03965(14) 0.32968(12) 0.0181(4) Uani 1 1 d . .
C7A C 0.8614(2) 0.06711(14) 0.41629(12) 0.0196(4) Uani 1 1 d . .
C10A C 0.6900(2) 0.01577(14) 0.55977(12) 0.0179(4) Uani 1 1 d . .
C1A C 1.0466(2) -0.01230(16) 0.16927(12) 0.0213(4) Uani 1 1 d . .
C11A C 0.6896(2) 0.11216(15) 0.59901(12) 0.0192(4) Uani 1 1 d . .
H11A H 0.7345 0.1757 0.5674 0.023 Uiso 1 1 calc R U
C16A C 0.6903(2) 0.30126(15) 0.68230(13) 0.0232(4) Uani 1 1 d . .
H16A H 0.8150 0.2843 0.6683 0.035 Uiso 1 1 calc R U
H16B H 0.6756 0.3594 0.7197 0.035 Uiso 1 1 calc R U
H16C H 0.6297 0.3262 0.6290 0.035 Uiso 1 1 calc R U
C2A C 1.0629(2) 0.09114(16) 0.18940(12) 0.0219(4) Uani 1 1 d . .
H2A H 1.1158 0.1443 0.1488 0.026 Uiso 1 1 calc R U
C17 C 0.5633(3) 0.37901(16) 1.31578(12) 0.0246(4) Uani 1 1 d . .
H17A H 0.5039 0.3178 1.3009 0.037 Uiso 1 1 calc R U
H17B H 0.5091 0.4026 1.3693 0.037 Uiso 1 1 calc R U
H17C H 0.6870 0.3550 1.3239 0.037 Uiso 1 1 calc R U
C16 C 0.5350(3) 0.73779(15) 1.07274(12) 0.0226(4) Uani 1 1 d . .
H16D H 0.6565 0.7522 1.0564 0.034 Uiso 1 1 calc R U
H16E H 0.4766 0.7990 1.1005 0.034 Uiso 1 1 calc R U
H16F H 0.4742 0.7304 1.0210 0.034 Uiso 1 1 calc R U
C6A C 0.9673(3) -0.08990(16) 0.22631(13) 0.0268(5) Uani 1 1 d . .
H6A H 0.9561 -0.1608 0.2110 0.032 Uiso 1 1 calc R U
C9A C 0.7567(2) 0.00488(15) 0.47164(12) 0.0197(4) Uani 1 1 d . .
H9A H 0.7203 -0.0566 0.4492 0.024 Uiso 1 1 calc R U
C17A C 0.4363(3) -0.06211(16) 0.86420(12) 0.0259(4) Uani 1 1 d . .
H17D H 0.3344 -0.0826 0.8375 0.039 Uiso 1 1 calc R U
H17E H 0.4020 -0.0446 0.9224 0.039 Uiso 1 1 calc R U
H17F H 0.5274 -0.1236 0.8676 0.039 Uiso 1 1 calc R U
C5A C 0.9043(3) -0.06370(15) 0.30604(13) 0.0246(4) Uani 1 1 d . .
H5A H 0.8485 -0.1168 0.3454 0.029 Uiso 1 1 calc R U

loop_
_atom_site_aniso_label
_atom_site_aniso_U_11
_atom_site_aniso_U_22
_atom_site_aniso_U_33
_atom_site_aniso_U_23
_atom_site_aniso_U_13
_atom_site_aniso_U_12
O4 0.0256(7) 0.0210(7) 0.0175(7) -0.0057(5) 0.0066(5) -0.0043(5)
O3A 0.0253(7) 0.0165(6) 0.0243(7) -0.0086(5) 0.0048(6) -0.0040(5)
O3 0.0219(7) 0.0167(6) 0.0190(7) -0.0070(5) 0.0028(5) 0.0016(5)
O4A 0.0327(8) 0.0211(7) 0.0159(7) -0.0045(5) 0.0037(6) -0.0030(6)
O2 0.0302(8) 0.0429(9) 0.0308(8) -0.0193(7) 0.0000(6) 0.0096(7)
O2A 0.0550(10) 0.0343(9) 0.0299(8) -0.0171(7) -0.0038(7) 0.0075(7)
O1A 0.0427(9) 0.0487(10) 0.0233(8) -0.0058(7) 0.0068(7) -0.0033(8)
O1 0.0390(9) 0.0554(10) 0.0220(8) -0.0028(7) 0.0099(7) 0.0058(8)
N2 0.0271(9) 0.0209(9) 0.0225(9) -0.0032(7) 0.0046(7) -0.0009(7)
N1 0.0199(8) 0.0400(11) 0.0210(9) -0.0114(8) 0.0003(7) 0.0005(7)
N1A 0.0266(9) 0.0352(10) 0.0207(9) -0.0085(8) -0.0065(7) 0.0076(8)
N2A 0.0371(10) 0.0256(9) 0.0299(10) -0.0082(8) 0.0050(8) -0.0084(8)
C10 0.0148(8) 0.0184(9) 0.0170(9) -0.0058(7) -0.0015(7) -0.0032(7)
C7 0.0137(8) 0.0176(9) 0.0167(9) -0.0072(7) -0.0009(7) -0.0028(7)
C4 0.0135(9) 0.0171(9) 0.0185(9) -0.0078(7) -0.0007(7) -0.0054(7)
C13 0.0150(9) 0.0207(9) 0.0149(9) -0.0075(7) 0.0018(7) -0.0062(7)
C12 0.0134(9) 0.0165(9) 0.0203(9) -0.0080(7) -0.0016(7) -0.0015(7)
C12A 0.0129(8) 0.0150(9) 0.0241(10) -0.0081(7) -0.0015(7) 0.0017(7)
C8A 0.0184(9) 0.0204(10) 0.0159(9) -0.0010(7) 0.0009(7) -0.0007(7)
C5 0.0161(9) 0.0199(9) 0.0178(9) -0.0054(7) -0.0022(7) -0.0041(7)
C15 0.0188(9) 0.0148(9) 0.0216(10) -0.0069(7) 0.0009(7) -0.0013(7)
C11 0.0175(9) 0.0178(9) 0.0162(9) -0.0039(7) -0.0024(7) -0.0028(7)
C14 0.0218(9) 0.0162(9) 0.0175(9) -0.0025(7) 0.0002(7) -0.0040(7)
C8 0.0162(9) 0.0206(10) 0.0146(9) -0.0055(7) 0.0028(7) -0.0050(7)
C13A 0.0160(9) 0.0201(9) 0.0158(9) -0.0035(7) -0.0009(7) 0.0021(7)
C6 0.0140(9) 0.0215(9) 0.0240(10) -0.0087(8) -0.0013(7) -0.0015(7)
C3 0.0188(9) 0.0193(9) 0.0207(10) -0.0058(7) 0.0013(8) -0.0011(7)
C14A 0.0194(9) 0.0160(9) 0.0212(9) -0.0021(7) -0.0012(8) -0.0019(7)
C2 0.0243(10) 0.0234(10) 0.0172(9) -0.0043(8) 0.0009(8) -0.0037(8)
C3A 0.0188(9) 0.0189(9) 0.0254(10) -0.0066(8) 0.0005(8) -0.0019(7)
C1 0.0153(9) 0.0292(10) 0.0192(9) -0.0122(8) 0.0029(7) -0.0048(8)
C9 0.0158(9) 0.0157(9) 0.0201(9) -0.0071(7) -0.0014(7) -0.0013(7)
C15A 0.0166(9) 0.0155(9) 0.0235(10) -0.0074(7) -0.0019(7) 0.0002(7)
C4A 0.0134(9) 0.0193(9) 0.0213(9) -0.0043(7) -0.0023(7) 0.0036(7)
C7A 0.0205(9) 0.0162(9) 0.0218(10) -0.0036(7) 0.0000(8) 0.0004(7)
C10A 0.0148(9) 0.0177(9) 0.0215(10) -0.0050(7) 0.0006(7) -0.0005(7)
C1A 0.0184(9) 0.0265(10) 0.0187(9) -0.0055(8) -0.0045(8) 0.0056(8)
C11A 0.0172(9) 0.0163(9) 0.0241(10) -0.0047(7) 0.0030(8) -0.0020(7)
C16A 0.0228(10) 0.0184(9) 0.0302(11) -0.0096(8) 0.0050(8) -0.0051(8)
C2A 0.0187(9) 0.0252(10) 0.0211(10) -0.0025(8) 0.0000(8) -0.0006(8)
C17 0.0324(11) 0.0254(10) 0.0160(9) -0.0036(8) 0.0065(8) -0.0061(8)
C16 0.0271(10) 0.0178(9) 0.0224(10) -0.0049(8) -0.0006(8) 0.0025(8)
C6A 0.0373(12) 0.0206(10) 0.0242(10) -0.0083(8) -0.0048(9) -0.0010(8)
C9A 0.0180(9) 0.0210(9) 0.0210(10) -0.0050(7) -0.0054(8) 0.0007(7)
C17A 0.0320(11) 0.0237(10) 0.0209(10) -0.0022(8) 0.0066(8) -0.0022(8)
C5A 0.0285(11) 0.0194(10) 0.0255(10) -0.0023(8) 0.0013(8) -0.0030(8)

loop_
_atom_type_symbol
_atom_type_description
_atom_type_scat_dispersion_real
_atom_type_scat_dispersion_imag
_atom_type_scat_source
C C 0.0033 0.0016 'International Tables Vol C Tables 4.2.6.8 and 6.1.1.4'
H H 0.0000 0.0000 'International Tables Vol C Tables 4.2.6.8 and 6.1.1.4'
N N 0.0061 0.0033 'International Tables Vol C Tables 4.2.6.8 and 6.1.1.4'
O O 0.0106 0.0060 'International Tables Vol C Tables 4.2.6.8 and 6.1.1.4'

loop_
_geom_angle_atom_site_label_1
_geom_angle_atom_site_label_2
_geom_angle_atom_site_label_3
_geom_angle
C13 O4 C17 117.34(14)
C12A O3A C16A 117.51(14)
C12 O3 C16 117.49(13)
C13A O4A C17A 117.08(14)
O2 N1 O1 123.91(17)
O2 N1 C1 118.38(17)
O1 N1 C1 117.71(17)
O1A N1A O2A 123.36(17)
O1A N1A C1A 118.54(17)
O2A N1A C1A 118.10(17)
C15 C10 C11 118.19(16)
C15 C10 C9 116.92(16)
C11 C10 C9 124.89(16)
C9 C7 C8 121.59(16)
C9 C7 C4 123.48(16)
C8 C7 C4 114.93(15)
C3 C4 C5 118.21(16)
C3 C4 C7 120.64(16)
C5 C4 C7 121.15(16)
O4 C13 C14 125.24(16)
O4 C13 C12 115.57(15)
C14 C13 C12 119.19(16)
O3 C12 C11 124.83(16)
O3 C12 C13 114.77(15)
C11 C12 C13 120.39(16)
O3A C12A C11A 125.02(16)
O3A C12A C13A 114.93(15)
C11A C12A C13A 120.04(16)
N2A C8A C7A 177.0(2)
C6 C5 C4 121.25(17)
C6 C5 H5 119.4
C4 C5 H5 119.4
C14 C15 C10 121.31(16)
C14 C15 H15 119.3
C10 C15 H15 119.3
C12 C11 C10 120.72(16)
C12 C11 H11 119.6
C10 C11 H11 119.6
C13 C14 C15 120.20(16)
C13 C14 H14 119.9
C15 C14 H14 119.9
N2 C8 C7 177.68(19)
O4A C13A C14A 125.21(16)
O4A C13A C12A 115.25(15)
C14A C13A C12A 119.53(16)
C5 C6 C1 118.76(17)
C5 C6 H6 120.6
C1 C6 H6 120.6
C2 C3 C4 121.14(17)
C2 C3 H3 119.4
C4 C3 H3 119.4
C15A C14A C13A 120.17(16)
C15A C14A H14A 119.9
C13A C14A H14A 119.9
C1 C2 C3 118.65(17)
C1 C2 H2 120.7
C3 C2 H2 120.7
C2A C3A C4A 121.20(17)
C2A C3A H3A 119.4
C4A C3A H3A 119.4
C2 C1 C6 121.94(17)
C2 C1 N1 118.86(17)
C6 C1 N1 119.18(17)
C7 C9 C10 132.05(16)
C7 C9 H9 114.0
C10 C9 H9 114.0
C14A C15A C10A 121.32(16)
C14A C15A H15A 119.3
C10A C15A H15A 119.3
C5A C4A C3A 118.12(17)
C5A C4A C7A 121.44(16)
C3A C4A C7A 120.42(16)
C9A C7A C8A 120.92(17)
C9A C7A C4A 123.29(17)
C8A C7A C4A 115.78(16)
C15A C10A C11A 118.18(16)
C15A C10A C9A 117.29(16)
C11A C10A C9A 124.52(16)
C2A C1A C6A 121.60(18)
C2A C1A N1A 119.18(17)
C6A C1A N1A 119.18(17)
C12A C11A C10A 120.73(16)
C12A C11A H11A 119.6
C10A C11A H11A 119.6
O3A C16A H16A 109.5
O3A C16A H16B 109.5
H16A C16A H16B 109.5
O3A C16A H16C 109.5
H16A C16A H16C 109.5
H16B C16A H16C 109.5
C1A C2A C3A 118.86(18)
C1A C2A H2A 120.6
C3A C2A H2A 120.6
O4 C17 H17A 109.5
O4 C17 H17B 109.5
H17A C17 H17B 109.5
O4 C17 H17C 109.5
H17A C17 H17C 109.5
H17B C17 H17C 109.5
O3 C16 H16D 109.5
O3 C16 H16E 109.5
H16D C16 H16E 109.5
O3 C16 H16F 109.5
H16D C16 H16F 109.5
H16E C16 H16F 109.5
C1A C6A C5A 119.28(18)
C1A C6A H6A 120.4
C5A C6A H6A 120.4
C7A C9A C10A 131.29(17)
C7A C9A H9A 114.4
C10A C9A H9A 114.4
O4A C17A H17D 109.5
O4A C17A H17E 109.5
H17D C17A H17E 109.5
O4A C17A H17F 109.5
H17D C17A H17F 109.5
H17E C17A H17F 109.5
C6A C5A C4A 120.92(18)
C6A C5A H5A 119.5
C4A C5A H5A 119.5

loop_
_geom_bond_atom_site_label_1
_geom_bond_atom_site_label_2
_geom_bond_distance
O4 C13 1.356(2)
O4 C17 1.432(2)
O3A C12A 1.366(2)
O3A C16A 1.434(2)
O3 C12 1.366(2)
O3 C16 1.430(2)
O4A C13A 1.360(2)
O4A C17A 1.434(2)
O2 N1 1.227(2)
O2A N1A 1.234(2)
O1A N1A 1.220(2)
O1 N1 1.229(2)
N2 C8 1.148(2)
N1 C1 1.467(2)
N1A C1A 1.471(2)
N2A C8A 1.145(2)
C10 C15 1.392(2)
C10 C11 1.413(2)
C10 C9 1.454(2)
C7 C9 1.356(2)
C7 C8 1.437(2)
C7 C4 1.485(2)
C4 C3 1.397(3)
C4 C5 1.402(2)
C13 C14 1.386(2)
C13 C12 1.411(3)
C12 C11 1.376(2)
C12A C11A 1.379(3)
C12A C13A 1.408(3)
C8A C7A 1.443(3)
C5 C6 1.375(3)
C5 H5 0.9500
C15 C14 1.391(2)
C15 H15 0.9500
C11 H11 0.9500
C14 H14 0.9500
C13A C14A 1.386(2)
C6 C1 1.382(3)
C6 H6 0.9500
C3 C2 1.383(3)
C3 H3 0.9500
C14A C15A 1.383(3)
C14A H14A 0.9500
C2 C1 1.381(3)
C2 H2 0.9500
C3A C2A 1.383(3)
C3A C4A 1.396(3)
C3A H3A 0.9500
C9 H9 0.9500
C15A C10A 1.396(2)
C15A H15A 0.9500
C4A C5A 1.395(3)
C4A C7A 1.478(3)
C7A C9A 1.355(3)
C10A C11A 1.410(2)
C10A C9A 1.461(3)
C1A C2A 1.374(3)
C1A C6A 1.376(3)
C11A H11A 0.9500
C16A H16A 0.9800
C16A H16B 0.9800
C16A H16C 0.9800
C2A H2A 0.9500
C17 H17A 0.9800
C17 H17B 0.9800
C17 H17C 0.9800
C16 H16D 0.9800
C16 H16E 0.9800
C16 H16F 0.9800
C6A C5A 1.380(3)
C6A H6A 0.9500
C9A H9A 0.9500
C17A H17D 0.9800
C17A H17E 0.9800
C17A H17F 0.9800
C5A H5A 0.9500
